data_2213315
loop_
_publ_author_name
'Dufort, Marisa D.'
'Desai, Janish'
'Lalancette, Roger A.'
'Thompson, Hugh W.'

_publ_section_title
;
 (2<i>S</i>,4a<i>R</i>,8a<i>S</i>)-6-Oxoperhydronaphthalene-2-acetic
 acid: `conglomerate' crystallization and catemeric hydrogen bonding in
 a bicyclic \h-keto acid
;
_journal_coeditor_code FL2124
_journal_issue 5
_journal_name_full 'Acta Crystallographica Section E'
_journal_page_first o2753
_journal_page_last o2753
_journal_paper_doi 10.1107/S1600536807019666
_journal_volume 63
_journal_year 2007
_chemical_formula_iupac 'C12 H18 O3'
_chemical_formula_moiety 'C12 H18 O3'
_chemical_formula_sum 'C12 H18 O3'
_chemical_formula_weight 210.26
_chemical_name_systematic
;
(2<i>S</i>,4aR,8aS)-6-Oxoperhydronaphthalene-2-acetic acid
;
_space_group_IT_number 4
_symmetry_cell_setting monoclinic
_symmetry_space_group_name_Hall 'P 2yb'
_symmetry_space_group_name_H-M 'P 1 21 1'
_atom_sites_solution_hydrogens geom
_atom_sites_solution_primary direct
_atom_sites_solution_secondary difmap
_audit_creation_method SHELXL-97
_cell_angle_alpha 90.00
_cell_angle_beta 105.4620(10)
_cell_angle_gamma 90.00
_cell_formula_units_Z 2
_cell_length_a 9.7431(2)
_cell_length_b 6.0189(2)
_cell_length_c 9.8090(2)
_cell_measurement_reflns_used 4000
_cell_measurement_temperature 100(2)
_cell_measurement_theta_max 68.07
_cell_measurement_theta_min 5.69
_cell_volume 554.41(2)
_computing_cell_refinement APEX2
_computing_data_collection 'APEX2 (Bruker, 2006)'
_computing_data_reduction 'SAINT (Bruker, 2005)'
_computing_molecular_graphics SHELXTL
_computing_publication_material SHELXTL
_computing_structure_refinement SHELXTL
_computing_structure_solution 'SHELXTL (Sheldrick, 2004)'
_diffrn_ambient_temperature 100(2)
_diffrn_measured_fraction_theta_full 0.972
_diffrn_measured_fraction_theta_max 0.972
_diffrn_measurement_device_type 'Bruker SMART CCD APEXII area-detector'
_diffrn_measurement_method '\f and \w'
_diffrn_radiation_monochromator graphite
_diffrn_radiation_source 'fine-focus sealed tube'
_diffrn_radiation_type CuK\a
_diffrn_radiation_wavelength 1.54178
_diffrn_reflns_av_R_equivalents 0.035
_diffrn_reflns_av_sigmaI/netI 0.030
_diffrn_reflns_limit_h_max 11
_diffrn_reflns_limit_h_min -11
_diffrn_reflns_limit_k_max 6
_diffrn_reflns_limit_k_min -5
_diffrn_reflns_limit_l_max 11
_diffrn_reflns_limit_l_min -11
_diffrn_reflns_number 4000
_diffrn_reflns_theta_full 68.07
_diffrn_reflns_theta_max 68.07
_diffrn_reflns_theta_min 5.69
_diffrn_standards_decay_% 0
_diffrn_standards_number 0
_exptl_absorpt_coefficient_mu 0.722
_exptl_absorpt_correction_T_max 0.9313
_exptl_absorpt_correction_T_min 0.7464
_exptl_absorpt_correction_type multi-scan
_exptl_absorpt_process_details '(SADABS; Sheldrick, 2001)'
_exptl_crystal_colour colourless
_exptl_crystal_density_diffrn 1.260
_exptl_crystal_density_method 'not measured'
_exptl_crystal_description Parallelepiped
_exptl_crystal_F_000 228
_exptl_crystal_size_max 0.43
_exptl_crystal_size_mid 0.12
_exptl_crystal_size_min 0.10
_refine_diff_density_max 0.26
_refine_diff_density_min -0.17
_refine_ls_abs_structure_details 'Flack (1983), 549 Friedel pairs'
_refine_ls_abs_structure_Flack 0.1(2)
_refine_ls_goodness_of_fit_ref 1.05
_refine_ls_hydrogen_treatment mixed
_refine_ls_matrix_type full
_refine_ls_number_parameters 140
_refine_ls_number_reflns 1632
_refine_ls_number_restraints 1
_refine_ls_restrained_S_all 1.05
_refine_ls_R_factor_all 0.032
_refine_ls_R_factor_gt 0.032
_refine_ls_shift/su_max 0.00
_refine_ls_shift/su_mean 0.00
_refine_ls_structure_factor_coef Fsqd
_refine_ls_weighting_details 'calc w=1/[\s^2^(Fo^2^)+(0.0628P)^2^+0.0892P] where P=(Fo^2^+2Fc^2^)/3'
_refine_ls_weighting_scheme calc
_refine_ls_wR_factor_gt 0.091
_refine_ls_wR_factor_ref 0.091
_reflns_number_gt 1623
_reflns_number_total 1632
_reflns_threshold_expression I>2\s(I)
_cod_data_source_file fl2124.cif
_cod_data_source_block I
_cod_depositor_comments
;
The following automatic conversions were performed:
'_symmetry_cell_setting' value 'Monoclinic' changed to 'monoclinic'
according to '/home/saulius/struct/CIF-dictionaries/cif_core.dic'
dictionary named 'cif_core.dic' version 2.4.1 from 2010-06-29.

Automatic conversion script
Id: cif_fix_enum 1527 2010-12-29 10:47:43Z saulius 

The following automatic conversions were performed:

'_symmetry_cell_setting' value 'Monoclinic' changed to 'monoclinic'
according to /home/saulius/struct/CIF-dictionaries/cif_core.dic
dictionary named 'cif_core.dic' version 2.4.1 from 2010-06-29.

Automatic conversion script
Id: cif_fix_values 1715 2011-07-08 13:25:40Z adriana 
;
_cod_original_sg_symbol_H-M 'P 21'
_cod_database_code 2213315
_cod_database_fobs_code 2213315

loop_
_symmetry_equiv_pos_as_xyz
'x, y, z'
'-x, y+1/2, -z'

loop_
_atom_site_type_symbol
_atom_site_label
_atom_site_fract_x
_atom_site_fract_y
_atom_site_fract_z
_atom_site_U_iso_or_equiv
_atom_site_adp_type
_atom_site_calc_flag
_atom_site_refinement_flags
_atom_site_occupancy
O O1 1.05589(12) 1.1793(3) 0.14309(12) 0.0317(3) Uani d . 1
C C1 0.76888(14) 0.5088(3) 0.34338(15) 0.0204(3) Uani d . 1
H H1A 0.7845 0.5864 0.4352 0.025 Uiso calc R 1
H H1B 0.8149 0.3612 0.3619 0.025 Uiso calc R 1
O O2 0.30780(11) 0.3959(3) 0.40647(12) 0.0327(3) Uani d . 1
C C2 0.60841(15) 0.4767(3) 0.27935(15) 0.0199(3) Uani d . 1
H H2A 0.5938 0.3817 0.1930 0.024 Uiso calc R 1
O O3 0.34362(11) 0.2108(3) 0.22233(11) 0.0288(3) Uani d . 1
H H3C 0.250(3) 0.202(5) 0.202(2) 0.043 Uiso d . 1
C C3 0.53495(14) 0.7004(3) 0.23610(15) 0.0214(4) Uani d . 1
H H3A 0.5389 0.7892 0.3220 0.026 Uiso calc R 1
H H3B 0.4335 0.6746 0.1868 0.026 Uiso calc R 1
C C4A 0.76422(14) 0.8641(3) 0.20743(14) 0.0198(3) Uani d . 1
H H4AA 0.7748 0.9525 0.2959 0.024 Uiso calc R 1
C C4 0.60514(14) 0.8316(3) 0.13876(15) 0.0209(3) Uani d . 1
H H4A 0.5919 0.7509 0.0482 0.025 Uiso calc R 1
H H4B 0.5585 0.9785 0.1178 0.025 Uiso calc R 1
C C5 0.83379(15) 0.9960(3) 0.10946(15) 0.0222(4) Uani d . 1
H H5A 0.8071 0.9265 0.0146 0.027 Uiso calc R 1
H H5B 0.7949 1.1489 0.0995 0.027 Uiso calc R 1
C C6 0.99427(15) 1.0086(3) 0.16033(15) 0.0235(4) Uani d . 1
C C7 1.07203(15) 0.8034(3) 0.22431(17) 0.0273(4) Uani d . 1
H H7A 1.1693 0.8448 0.2796 0.033 Uiso calc R 1
H H7B 1.0811 0.7024 0.1475 0.033 Uiso calc R 1
C C8 0.99776(15) 0.6795(3) 0.32098(16) 0.0243(4) Uani d . 1
H H8A 1.0451 0.5343 0.3478 0.029 Uiso calc R 1
H H8B 1.0070 0.7666 0.4086 0.029 Uiso calc R 1
C C8A 0.84004(15) 0.6416(3) 0.24823(15) 0.0200(3) Uani d . 1
H H8AA 0.8326 0.5543 0.1598 0.024 Uiso calc R 1
C C9 0.54735(14) 0.3545(3) 0.38752(15) 0.0224(4) Uani d . 1
H H9A 0.5921 0.2059 0.4053 0.027 Uiso calc R 1
H H9B 0.5736 0.4377 0.4778 0.027 Uiso calc R 1
C C10 0.38814(16) 0.3265(3) 0.34231(16) 0.0223(4) Uani d . 1

loop_
_atom_site_aniso_label
_atom_site_aniso_U_11
_atom_site_aniso_U_22
_atom_site_aniso_U_33
_atom_site_aniso_U_12
_atom_site_aniso_U_13
_atom_site_aniso_U_23
O1 0.0234(5) 0.0324(8) 0.0381(6) -0.0101(5) 0.0063(4) 0.0033(5)
C1 0.0167(6) 0.0177(9) 0.0254(7) 0.0014(6) 0.0028(5) 0.0024(6)
O2 0.0225(5) 0.0410(9) 0.0360(6) 0.0032(5) 0.0099(4) -0.0018(6)
C2 0.0168(6) 0.0188(9) 0.0235(7) -0.0007(6) 0.0041(5) 0.0002(6)
O3 0.0199(5) 0.0330(7) 0.0332(6) -0.0067(5) 0.0065(4) -0.0030(5)
C3 0.0162(6) 0.0208(10) 0.0267(7) -0.0003(6) 0.0050(5) 0.0029(7)
C4A 0.0177(6) 0.0186(9) 0.0227(6) -0.0014(7) 0.0049(5) 0.0002(6)
C4 0.0173(6) 0.0188(9) 0.0254(7) 0.0002(6) 0.0034(5) 0.0028(6)
C5 0.0191(7) 0.0219(9) 0.0258(7) -0.0017(6) 0.0063(5) 0.0010(6)
C6 0.0205(7) 0.0274(11) 0.0232(7) -0.0061(7) 0.0071(5) -0.0008(7)
C7 0.0158(6) 0.0303(11) 0.0357(8) -0.0032(6) 0.0067(6) 0.0000(7)
C8 0.0157(7) 0.0266(10) 0.0289(7) -0.0003(6) 0.0033(5) 0.0033(7)
C8A 0.0167(6) 0.0181(9) 0.0249(7) -0.0005(6) 0.0049(5) -0.0014(6)
C9 0.0198(7) 0.0204(9) 0.0265(7) 0.0001(6) 0.0051(5) 0.0032(7)
C10 0.0214(7) 0.0191(9) 0.0258(7) -0.0018(6) 0.0053(5) 0.0065(6)

loop_
_atom_type_symbol
_atom_type_description
_atom_type_scat_dispersion_real
_atom_type_scat_dispersion_imag
_atom_type_scat_source
C C 0.0181 0.0091 'International Tables Vol C Tables 4.2.6.8 and 6.1.1.4'
H H 0.0000 0.0000 'International Tables Vol C Tables 4.2.6.8 and 6.1.1.4'
O O 0.0492 0.0322 'International Tables Vol C Tables 4.2.6.8 and 6.1.1.4'

loop_
_geom_angle_atom_site_label_1
_geom_angle_atom_site_label_2
_geom_angle_atom_site_label_3
_geom_angle
_geom_angle_publ_flag
C8A C1 C2 113.25(11) ?
C8A C1 H1A 108.9 ?
C2 C1 H1A 108.9 ?
C8A C1 H1B 108.9 ?
C2 C1 H1B 108.9 ?
H1A C1 H1B 107.7 ?
C3 C2 C1 110.65(13) ?
C3 C2 C9 111.97(12) ?
C1 C2 C9 108.53(11) ?
C3 C2 H2A 108.5 ?
C1 C2 H2A 108.5 ?
C9 C2 H2A 108.5 ?
C10 O3 H3C 107.6(16) ?
C2 C3 C4 111.87(12) ?
C2 C3 H3A 109.2 ?
C4 C3 H3A 109.2 ?
C2 C3 H3B 109.2 ?
C4 C3 H3B 109.2 ?
H3A C3 H3B 107.9 ?
C4 C4A C8A 111.41(13) ?
C4 C4A C5 110.80(11) ?
C8A C4A C5 110.67(12) ?
C4 C4A H4AA 107.9 ?
C8A C4A H4AA 107.9 ?
C5 C4A H4AA 107.9 ?
C4A C4 C3 111.07(11) ?
C4A C4 H4A 109.4 ?
C3 C4 H4A 109.4 ?
C4A C4 H4B 109.4 ?
C3 C4 H4B 109.4 ?
H4A C4 H4B 108.0 ?
C6 C5 C4A 114.19(12) ?
C6 C5 H5A 108.7 ?
C4A C5 H5A 108.7 ?
C6 C5 H5B 108.7 ?
C4A C5 H5B 108.7 ?
H5A C5 H5B 107.6 ?
O1 C6 C7 122.58(13) ?
O1 C6 C5 119.93(16) ?
C7 C6 C5 117.42(15) ?
C6 C7 C8 113.05(12) ?
C6 C7 H7A 109.0 ?
C8 C7 H7A 109.0 ?
C6 C7 H7B 109.0 ?
C8 C7 H7B 109.0 ?
H7A C7 H7B 107.8 ?
C8A C8 C7 111.45(12) ?
C8A C8 H8A 109.3 ?
C7 C8 H8A 109.3 ?
C8A C8 H8B 109.3 ?
C7 C8 H8B 109.3 ?
H8A C8 H8B 108.0 ?
C1 C8A C8 110.86(11) ?
C1 C8A C4A 110.58(11) ?
C8 C8A C4A 110.27(13) ?
C1 C8A H8AA 108.3 ?
C8 C8A H8AA 108.3 ?
C4A C8A H8AA 108.3 ?
C10 C9 C2 114.14(12) ?
C10 C9 H9A 108.7 ?
C2 C9 H9A 108.7 ?
C10 C9 H9B 108.7 ?
C2 C9 H9B 108.7 ?
H9A C9 H9B 107.6 ?
O2 C10 O3 122.56(14) ?
O2 C10 C9 124.78(14) y
O3 C10 C9 112.65(13) y

loop_
_geom_bond_atom_site_label_1
_geom_bond_atom_site_label_2
_geom_bond_distance
_geom_bond_publ_flag
O1 C6 1.224(2) ?
C1 C8A 1.528(2) ?
C1 C2 1.5339(18) ?
C1 H1A 0.9900 ?
C1 H1B 0.9900 ?
O2 C10 1.202(2) y
C2 C3 1.531(2) ?
C2 C9 1.535(2) ?
C2 H2A 1.0000 ?
O3 C10 1.336(2) y
O3 H3C 0.88(3) ?
C3 C4 1.533(2) ?
C3 H3A 0.9900 ?
C3 H3B 0.9900 ?
C4A C4 1.5289(18) ?
C4A C8A 1.531(2) ?
C4A C5 1.536(2) ?
C4A H4AA 1.0000 ?
C4 H4A 0.9900 ?
C4 H4B 0.9900 ?
C5 C6 1.5111(18) ?
C5 H5A 0.9900 ?
C5 H5B 0.9900 ?
C6 C7 1.497(3) ?
C7 C8 1.531(2) ?
C7 H7A 0.9900 ?
C7 H7B 0.9900 ?
C8 C8A 1.5290(18) ?
C8 H8A 0.9900 ?
C8 H8B 0.9900 ?
C8A H8AA 1.0000 ?
C9 C10 1.5049(18) ?
C9 H9A 0.9900 ?
C9 H9B 0.9900 ?

loop_
_geom_hbond_atom_site_label_D
_geom_hbond_atom_site_label_H
_geom_hbond_atom_site_label_A
_geom_hbond_site_symmetry_A
_geom_hbond_distance_DH
_geom_hbond_distance_HA
_geom_hbond_distance_DA
_geom_hbond_angle_DHA
_geom_hbond_publ_flag
O3 H3C O1 1_445 0.88(3) 1.83(3) 2.7087(15) 175(2) yes

loop_
_geom_torsion_atom_site_label_1
_geom_torsion_atom_site_label_2
_geom_torsion_atom_site_label_3
_geom_torsion_atom_site_label_4
_geom_torsion
C8A C1 C2 C3 -53.30(17)
C8A C1 C2 C9 -176.53(13)
C1 C2 C3 C4 53.51(15)
C9 C2 C3 C4 174.73(11)
C8A C4A C4 C3 56.41(16)
C5 C4A C4 C3 -179.91(13)
C2 C3 C4 C4A -55.74(17)
C4 C4A C5 C6 -172.05(14)
C8A C4A C5 C6 -47.94(18)
C4A C5 C6 O1 -142.83(15)
C4A C5 C6 C7 40.16(19)
O1 C6 C7 C8 142.30(15)
C5 C6 C7 C8 -40.78(18)
C6 C7 C8 C8A 50.12(19)
C2 C1 C8A C8 176.78(13)
C2 C1 C8A C4A 54.16(17)
C7 C8 C8A C1 177.46(13)
C7 C8 C8A C4A -59.74(16)
C4 C4A C8A C1 -55.16(15)
C5 C4A C8A C1 -178.92(11)
C4 C4A C8A C8 -178.13(11)
C5 C4A C8A C8 58.12(14)
C3 C2 C9 C10 53.37(18)
C1 C2 C9 C10 175.81(14)
C2 C9 C10 O2 -121.22(18)
C2 C9 C10 O3 59.9(2)

loop_
_cod_related_entry_id
_cod_related_entry_database
_cod_related_entry_code
1 ChemSpider 21185167
